data_4101358
loop_
_publ_author_name
'Grote, Zacharias'
'Bonazzi, Simone'
'Scopelliti, Rosario'
'Severin, Kay'

_publ_section_title
;
 Bridged dihydroxypyridine ligands for the synthesis of expanded
 helicates.
;
_journal_issue 32
_journal_name_full 'Journal of the American Chemical Society'
_journal_page_first 10382
_journal_page_last 10383
_journal_paper_doi 10.1021/ja0637806
_journal_volume 128
_journal_year 2006
_chemical_formula_moiety 'C129 H174 N12 O12 Rh6, 3(C6 H15 N), 5(H2 O)'
_chemical_formula_sum 'C147 H229 N15 O17 Rh6'
_chemical_formula_weight 3095.91
_chemical_name_systematic
; 
 ? 
;
_space_group_IT_number 198
_symmetry_cell_setting cubic
_symmetry_space_group_name_Hall 'P 2ac 2ab 3'
_symmetry_space_group_name_H-M 'P 21 3'
_atom_sites_solution_hydrogens geom
_atom_sites_solution_primary direct
_atom_sites_solution_secondary difmap
_audit_creation_method SHELXL-97
_cell_angle_alpha 90.00
_cell_angle_beta 90.00
_cell_angle_gamma 90.00
_cell_formula_units_Z 4
_cell_length_a 25.758(2)
_cell_length_b 25.758(2)
_cell_length_c 25.758(2)
_cell_measurement_reflns_used 4500
_cell_measurement_temperature 140(2)
_cell_measurement_theta_max 15.77255
_cell_measurement_theta_min 1.1528
_cell_volume 17091(2)
_computing_cell_refinement 'Oxford Diffraction, CrysAlis RED'
_computing_data_collection 'marresearch, mar345'
_computing_data_reduction 'Oxford Diffraction, CrysAlis RED'
_computing_molecular_graphics 'Bruker SHELXTL'
_computing_publication_material 'Bruker SHELXTL'
_computing_structure_refinement 'SHELXL-97 (Sheldrick, 1997)'
_computing_structure_solution 'SHELXS-97 (Sheldrick, 1990)'
_diffrn_ambient_temperature 140(2)
_diffrn_measured_fraction_theta_full 0.998
_diffrn_measured_fraction_theta_max 0.998
_diffrn_measurement_device_type 'marrsearch, mar345 IPDS'
_diffrn_measurement_method '60 images with deltaphi = 3 deg. and exp. time'
_diffrn_radiation_monochromator graphite
_diffrn_radiation_source 'fine-focus sealed tube'
_diffrn_radiation_type MoK\a
_diffrn_radiation_wavelength 0.71070
_diffrn_reflns_av_R_equivalents 0.1578
_diffrn_reflns_av_sigmaI/netI 0.0907
_diffrn_reflns_limit_h_max 30
_diffrn_reflns_limit_h_min -30
_diffrn_reflns_limit_k_max 30
_diffrn_reflns_limit_k_min -29
_diffrn_reflns_limit_l_max 30
_diffrn_reflns_limit_l_min -30
_diffrn_reflns_number 107235
_diffrn_reflns_theta_full 25.02
_diffrn_reflns_theta_max 25.02
_diffrn_reflns_theta_min 2.85
_exptl_absorpt_coefficient_mu 0.623
_exptl_absorpt_correction_type none
_exptl_crystal_colour red
_exptl_crystal_density_diffrn 1.203
_exptl_crystal_density_method 'not measured'
_exptl_crystal_description block
_exptl_crystal_F_000 6488
_exptl_crystal_size_max 0.26
_exptl_crystal_size_mid 0.26
_exptl_crystal_size_min 0.26
_refine_diff_density_max 4.403
_refine_diff_density_min -1.350
_refine_diff_density_rms 0.191
_refine_ls_abs_structure_details 'Flack H D (1983), Acta Cryst. A39, 876-881'
_refine_ls_abs_structure_Flack 0.08(10)
_refine_ls_extinction_coef 0.0021(4)
_refine_ls_extinction_expression Fc^*^=kFc[1+0.001xFc^2^\l^3^/sin(2\q)]^-1/4^
_refine_ls_extinction_method SHELXL
_refine_ls_goodness_of_fit_ref 1.166
_refine_ls_hydrogen_treatment riding
_refine_ls_matrix_type full
_refine_ls_number_parameters 506
_refine_ls_number_reflns 10065
_refine_ls_number_restraints 7
_refine_ls_restrained_S_all 1.166
_refine_ls_R_factor_all 0.1697
_refine_ls_R_factor_gt 0.1346
_refine_ls_shift/su_max 0.085
_refine_ls_shift/su_mean 0.007
_refine_ls_structure_factor_coef Fsqd
_refine_ls_weighting_details 'calc w=1/[\s^2^(Fo^2^)+(0.2000P)^2^+0.0000P] where P=(Fo^2^+2Fc^2^)/3'
_refine_ls_weighting_scheme calc
_refine_ls_wR_factor_gt 0.3297
_refine_ls_wR_factor_ref 0.3625
_reflns_number_gt 5652
_reflns_number_total 10065
_reflns_threshold_expression >2sigma(I)
_cod_data_source_file ja0637806si20060530_110533.cif
_cod_data_source_block complex_6
_cod_depositor_comments
;
The following automatic conversions were performed:
'_symmetry_cell_setting' value 'Cubic' changed to 'cubic' according to
'/home/saulius/struct/CIF-dictionaries/cif_core.dic' dictionary named
'cif_core.dic' version 2.4.1 from 2010-06-29.

Automatic conversion script
Id: cif_fix_enum 1527 2010-12-29 10:47:43Z saulius 
;
_cod_original_sg_symbol_H-M P2(1)3
_cod_database_code 4101358

loop_
_symmetry_equiv_pos_as_xyz
'x, y, z'
'-x+1/2, -y, z+1/2'
'-x, y+1/2, -z+1/2'
'x+1/2, -y+1/2, -z'
'z, x, y'
'z+1/2, -x+1/2, -y'
'-z+1/2, -x, y+1/2'
'-z, x+1/2, -y+1/2'
'y, z, x'
'-y, z+1/2, -x+1/2'
'y+1/2, -z+1/2, -x'
'-y+1/2, -z, x+1/2'

loop_
_atom_site_label
_atom_site_type_symbol
_atom_site_fract_x
_atom_site_fract_y
_atom_site_fract_z
_atom_site_U_iso_or_equiv
_atom_site_adp_type
_atom_site_occupancy
_atom_site_symmetry_multiplicity
_atom_site_calc_flag
_atom_site_refinement_flags
Rh1 Rh -0.38076(5) 0.51385(5) 0.45465(5) 0.0639(4) Uani 1 1 d .
Rh2 Rh 0.09220(7) 0.99470(8) 0.92755(8) 0.1007(7) Uani 1 1 d .
O1 O -0.4446(4) 0.5589(4) 0.4717(3) 0.064(3) Uani 1 1 d .
O2 O -0.3478(4) 0.5843(4) 0.4577(4) 0.067(3) Uani 1 1 d .
O3 O 0.0282(6) 1.0377(6) 0.9491(6) 0.109(5) Uani 1 1 d .
O4 O 0.0554(5) 0.9913(5) 0.8595(5) 0.089(4) Uani 1 1 d .
N1 N -0.4657(4) 0.6358(4) 0.5127(5) 0.057(3) Uani 1 1 d .
N2 N -0.2853(4) 0.7046(5) 0.5419(5) 0.063(3) Uani 1 1 d .
N3 N -0.0595(6) 0.9397(6) 0.7657(6) 0.078(4) Uani 1 1 d .
N4 N -0.0561(8) 1.0492(6) 0.9305(7) 0.089(5) Uani 1 1 d .
C1 C -0.4314(6) 0.6031(6) 0.4902(6) 0.064(4) Uani 1 1 d .
C2 C -0.3781(5) 0.6189(6) 0.4802(6) 0.061(3) Uani 1 1 d .
C3 C -0.3614(6) 0.6694(6) 0.5002(6) 0.060(4) Uani 1 1 d .
C4 C -0.3983(6) 0.6995(6) 0.5253(6) 0.063(4) Uani 1 1 d .
H4 H -0.3889 0.7321 0.5397 0.075 Uiso 1 1 calc R
C5 C -0.4500(5) 0.6816(7) 0.5294(7) 0.069(4) Uani 1 1 d .
H5 H -0.4749 0.7039 0.5451 0.083 Uiso 1 1 calc R
C6 C -0.3068(6) 0.6854(7) 0.4963(6) 0.072(4) Uani 1 1 d .
H6A H -0.2860 0.6552 0.4848 0.086 Uiso 1 1 calc R
H6B H -0.3039 0.7124 0.4691 0.086 Uiso 1 1 calc R
C7 C -0.2720(6) 0.6627(6) 0.5765(7) 0.071(4) Uani 1 1 d .
H7A H -0.2448 0.6410 0.5602 0.086 Uiso 1 1 calc R
H7B H -0.3030 0.6406 0.5821 0.086 Uiso 1 1 calc R
C8 C -0.2525(6) 0.6824(6) 0.6284(7) 0.068(4) Uani 1 1 d .
H8A H -0.2808 0.7013 0.6464 0.081 Uiso 1 1 calc R
H8B H -0.2423 0.6526 0.6504 0.081 Uiso 1 1 calc R
C9 C -0.2074(6) 0.7175(6) 0.6212(6) 0.065(4) Uani 1 1 d .
H9 H -0.1783 0.6969 0.6059 0.077 Uiso 1 1 calc R
C10 C -0.2207(6) 0.7592(6) 0.5849(8) 0.073(5) Uani 1 1 d .
H10A H -0.1897 0.7811 0.5785 0.087 Uiso 1 1 calc R
H10B H -0.2480 0.7814 0.6003 0.087 Uiso 1 1 calc R
C11 C -0.2394(6) 0.7370(6) 0.5351(7) 0.071(4) Uani 1 1 d .
H11A H -0.2476 0.7656 0.5108 0.086 Uiso 1 1 calc R
H11B H -0.2113 0.7159 0.5194 0.086 Uiso 1 1 calc R
C12 C -0.1890(6) 0.7395(6) 0.6749(6) 0.068(4) Uani 1 1 d .
H12A H -0.2188 0.7578 0.6908 0.082 Uiso 1 1 calc R
H12B H -0.1808 0.7095 0.6976 0.082 Uiso 1 1 calc R
C13 C -0.1443(7) 0.7748(7) 0.6762(7) 0.076(5) Uani 1 1 d .
H13A H -0.1511 0.8045 0.6529 0.091 Uiso 1 1 calc R
H13B H -0.1132 0.7563 0.6631 0.091 Uiso 1 1 calc R
C14 C -0.1336(10) 0.7946(7) 0.7299(7) 0.093(6) Uani 1 1 d .
H14A H -0.1257 0.7644 0.7524 0.111 Uiso 1 1 calc R
H14B H -0.1658 0.8107 0.7433 0.111 Uiso 1 1 calc R
C15 C -0.0883(6) 0.8350(7) 0.7361(6) 0.069(4) Uani 1 1 d .
H15 H -0.0549 0.8193 0.7243 0.083 Uiso 1 1 calc R
C16 C -0.0825(9) 0.8551(9) 0.7918(7) 0.093(6) Uani 1 1 d .
H16A H -0.1167 0.8682 0.8037 0.112 Uiso 1 1 calc R
H16B H -0.0729 0.8257 0.8145 0.112 Uiso 1 1 calc R
C17 C -0.0454(8) 0.8951(8) 0.7983(11) 0.112(8) Uani 1 1 d .
H17A H -0.0105 0.8823 0.7884 0.134 Uiso 1 1 calc R
H17B H -0.0441 0.9059 0.8352 0.134 Uiso 1 1 calc R
C18 C -0.0609(7) 0.9234(8) 0.7125(6) 0.079(5) Uani 1 1 d .
H18A H -0.0263 0.9103 0.7022 0.095 Uiso 1 1 calc R
H18B H -0.0694 0.9536 0.6902 0.095 Uiso 1 1 calc R
C19 C -0.0998(9) 0.8827(8) 0.7047(7) 0.091(6) Uani 1 1 d .
H19A H -0.1009 0.8732 0.6674 0.109 Uiso 1 1 calc R
H19B H -0.1344 0.8962 0.7144 0.109 Uiso 1 1 calc R
C20 C -0.0254(11) 0.9819(11) 0.7788(8) 0.119(8) Uani 1 1 d .
H20A H -0.0287 1.0092 0.7519 0.142 Uiso 1 1 calc R
H20B H 0.0108 0.9692 0.7781 0.142 Uiso 1 1 calc R
C21 C -0.0117(11) 1.0342(6) 0.9154(8) 0.087(6) Uani 1 1 d .
C22 C 0.0034(9) 1.0066(7) 0.8689(7) 0.086(5) Uani 1 1 d .
C23 C -0.0362(7) 1.0066(9) 0.8326(9) 0.097(7) Uani 1 1 d .
C24 C -0.0840(10) 1.0214(10) 0.8479(11) 0.117(8) Uani 1 1 d .
H24 H -0.1123 1.0149 0.8252 0.141 Uiso 1 1 calc R
C25 C -0.0939(9) 1.0453(7) 0.8941(11) 0.106(8) Uani 1 1 d .
H25 H -0.1274 1.0592 0.9008 0.127 Uiso 1 1 calc R
C26 C -0.4082(9) 0.4409(9) 0.4306(7) 0.096(7) Uani 1 1 d .
H26 H -0.4357 0.4234 0.4479 0.115 Uiso 1 1 calc R
C27 C -0.4144(10) 0.4733(7) 0.3898(7) 0.088(6) Uani 1 1 d .
C28 C -0.3602(9) 0.4955(7) 0.3772(7) 0.087(6) Uani 1 1 d .
C29 C -0.3249(8) 0.4690(7) 0.4145(6) 0.076(5) Uani 1 1 d .
C30 C -0.3551(7) 0.4367(7) 0.4441(6) 0.074(5) Uani 1 1 d .
C31 C -0.4566(10) 0.4883(14) 0.3603(11) 0.148(13) Uani 1 1 d .
H31A H -0.4451 0.5120 0.3329 0.222 Uiso 1 1 calc R
H31B H -0.4820 0.5059 0.3825 0.222 Uiso 1 1 calc R
H31C H -0.4726 0.4576 0.3446 0.222 Uiso 1 1 calc R
C32 C -0.3462(11) 0.5293(11) 0.3381(10) 0.123(9) Uani 1 1 d .
H32A H -0.3773 0.5400 0.3189 0.184 Uiso 1 1 calc R
H32B H -0.3220 0.5120 0.3144 0.184 Uiso 1 1 calc R
H32C H -0.3295 0.5599 0.3533 0.184 Uiso 1 1 calc R
C33 C -0.2681(9) 0.4758(8) 0.4195(9) 0.104(7) Uani 1 1 d .
H33A H -0.2561 0.5016 0.3942 0.155 Uiso 1 1 calc R
H33B H -0.2507 0.4426 0.4130 0.155 Uiso 1 1 calc R
H33C H -0.2598 0.4877 0.4547 0.155 Uiso 1 1 calc R
C34 C -0.3315(10) 0.4054(9) 0.4848(11) 0.126(10) Uani 1 1 d .
H34A H -0.3584 0.3845 0.5018 0.189 Uiso 1 1 calc R
H34B H -0.3151 0.4282 0.5104 0.189 Uiso 1 1 calc R
H34C H -0.3053 0.3824 0.4696 0.189 Uiso 1 1 calc R
C35 C 0.1552(7) 1.0121(10) 0.9843(6) 0.172(18) Uani 1 1 d G
H35 H 0.1510 1.0154 1.0207 0.207 Uiso 1 1 calc R
C36 C 0.1672(7) 0.9656(8) 0.9571(10) 0.165(16) Uani 1 1 d G
C37 C 0.1701(7) 0.9775(7) 0.9034(9) 0.45(8) Uani 1 1 d G
C38 C 0.1599(8) 1.0313(7) 0.8973(6) 0.121(10) Uani 1 1 d GD
C39 C 0.1507(6) 1.0527(7) 0.9473(7) 0.124(12) Uani 1 1 d G
C40 C 0.1654(11) 0.9069(11) 0.987(2) 0.29(4) Uani 1 1 d .
H40A H 0.1611 0.9120 1.0248 0.429 Uiso 1 1 calc R
H40B H 0.1978 0.8882 0.9808 0.429 Uiso 1 1 calc R
H40C H 0.1361 0.8866 0.9739 0.429 Uiso 1 1 calc R
C41 C 0.1791(15) 0.9422(15) 0.8639(14) 0.179(17) Uani 1 1 d .
H41A H 0.1805 0.9605 0.8306 0.268 Uiso 1 1 calc R
H41B H 0.1510 0.9166 0.8631 0.268 Uiso 1 1 calc R
H41C H 0.2122 0.9245 0.8700 0.268 Uiso 1 1 calc R
C42 C 0.1654(13) 1.0588(13) 0.8476(11) 0.23(3) Uani 1 1 d D
H42A H 0.1726 1.0337 0.8199 0.347 Uiso 1 1 calc R
H42B H 0.1941 1.0836 0.8499 0.347 Uiso 1 1 calc R
H42C H 0.1331 1.0774 0.8397 0.347 Uiso 1 1 calc R
C43 C 0.1312(11) 1.1063(9) 0.9558(11) 0.118(8) Uani 1 1 d .
H43A H 0.1274 1.1126 0.9931 0.178 Uiso 1 1 calc R
H43B H 0.0974 1.1103 0.9388 0.178 Uiso 1 1 calc R
H43C H 0.1559 1.1313 0.9411 0.178 Uiso 1 1 calc R
N5 N -0.509(4) 0.365(3) 0.272(3) 0.37(4) Uiso 1 1 d D
C44 C -0.507(2) 0.3413(16) 0.323(2) 0.22(2) Uiso 1 1 d D
C45 C -0.4936(15) 0.2842(14) 0.3099(14) 0.160(12) Uiso 1 1 d D
C46 C -0.458(4) 0.344(5) 0.257(8) 0.65(13) Uiso 1 1 d D
C47 C -0.413(4) 0.382(3) 0.255(3) 0.31(3) Uiso 1 1 d D
C48 C -0.558(3) 0.364(4) 0.243(4) 0.39(5) Uiso 1 1 d D
C49 C -0.596(2) 0.398(2) 0.273(2) 0.209(18) Uiso 1 1 d D
O5 O 0.0547(5) 1.0547(5) 1.0547(5) 0.092(6) Uiso 1 3 d S
O6 O -0.5217(7) 0.4783(7) 0.4783(7) 0.116(8) Uiso 1 3 d S
O7 O -0.2691(16) 0.6151(15) 0.3846(15) 0.255(15) Uiso 1 1 d .

loop_
_atom_site_aniso_label
_atom_site_aniso_U_11
_atom_site_aniso_U_22
_atom_site_aniso_U_33
_atom_site_aniso_U_23
_atom_site_aniso_U_13
_atom_site_aniso_U_12
Rh1 0.0713(8) 0.0672(8) 0.0533(7) -0.0144(6) -0.0030(6) 0.0045(6)
Rh2 0.0806(10) 0.1110(14) 0.1105(13) -0.0092(10) 0.0003(9) -0.0261(9)
O1 0.067(6) 0.080(7) 0.045(5) -0.025(5) -0.007(4) -0.019(5)
O2 0.068(6) 0.076(7) 0.056(6) 0.009(5) 0.022(5) -0.008(5)
O3 0.099(10) 0.117(11) 0.110(10) -0.026(9) 0.017(8) -0.057(9)
O4 0.082(8) 0.096(8) 0.088(8) -0.021(7) 0.042(7) -0.031(7)
N1 0.057(7) 0.056(6) 0.057(6) -0.004(5) -0.014(6) 0.000(5)
N2 0.052(6) 0.061(7) 0.077(8) 0.017(7) 0.004(6) -0.012(6)
N3 0.073(9) 0.080(9) 0.081(9) -0.011(7) -0.006(7) -0.030(7)
N4 0.088(11) 0.072(10) 0.108(12) -0.002(9) 0.021(10) -0.040(9)
C1 0.051(7) 0.079(10) 0.062(8) 0.013(8) -0.014(7) 0.000(7)
C2 0.054(7) 0.066(8) 0.064(8) -0.014(7) 0.017(7) -0.007(7)
C3 0.066(8) 0.060(8) 0.054(8) 0.021(7) 0.021(7) -0.005(7)
C4 0.072(9) 0.053(8) 0.062(8) -0.010(7) -0.006(7) -0.016(7)
C5 0.041(7) 0.073(10) 0.093(12) 0.006(9) -0.001(7) 0.000(7)
C6 0.064(9) 0.083(11) 0.068(10) 0.000(8) 0.013(8) -0.021(8)
C7 0.045(8) 0.058(9) 0.111(13) 0.016(9) 0.005(8) -0.002(6)
C8 0.062(9) 0.057(8) 0.085(11) 0.022(8) 0.001(8) 0.005(7)
C9 0.064(9) 0.059(8) 0.071(9) -0.011(7) 0.017(8) -0.016(7)
C10 0.047(8) 0.047(8) 0.124(15) 0.009(9) 0.003(9) 0.011(6)
C11 0.060(9) 0.059(9) 0.096(12) 0.002(8) 0.019(8) -0.004(7)
C12 0.068(9) 0.065(9) 0.071(10) 0.001(8) 0.006(8) 0.005(8)
C13 0.066(9) 0.077(10) 0.084(11) -0.030(9) 0.025(9) -0.017(8)
C14 0.136(18) 0.076(11) 0.066(10) -0.006(9) 0.013(11) -0.030(11)
C15 0.059(9) 0.088(11) 0.061(9) -0.011(8) 0.009(7) -0.011(8)
C16 0.117(16) 0.107(14) 0.055(9) 0.010(9) 0.003(10) -0.011(13)
C17 0.076(12) 0.094(14) 0.16(2) 0.004(14) -0.073(14) -0.013(11)
C18 0.080(11) 0.102(13) 0.056(9) -0.004(9) 0.001(8) -0.038(10)
C19 0.125(16) 0.093(13) 0.056(9) 0.008(9) 0.014(10) 0.015(12)
C20 0.15(2) 0.138(19) 0.067(11) -0.050(13) 0.009(13) 0.013(17)
C21 0.138(18) 0.043(8) 0.079(11) 0.012(8) -0.034(13) -0.043(11)
C22 0.114(15) 0.071(10) 0.074(10) -0.024(9) 0.007(11) -0.016(10)
C23 0.056(10) 0.117(16) 0.117(15) 0.052(13) 0.003(10) 0.011(10)
C24 0.096(16) 0.120(18) 0.14(2) -0.041(16) -0.044(15) 0.003(14)
C25 0.097(15) 0.055(10) 0.17(2) -0.015(13) 0.042(16) 0.015(10)
C26 0.117(16) 0.123(17) 0.047(9) -0.045(11) 0.004(10) 0.025(13)
C27 0.136(18) 0.065(10) 0.062(11) -0.008(8) 0.017(11) 0.026(11)
C28 0.127(16) 0.070(10) 0.065(10) 0.023(9) 0.010(11) 0.031(11)
C29 0.091(12) 0.076(11) 0.060(9) -0.013(8) -0.011(9) 0.036(10)
C30 0.081(11) 0.083(11) 0.058(9) -0.029(8) -0.024(8) -0.017(9)
C31 0.096(15) 0.22(3) 0.13(2) -0.11(2) -0.021(15) 0.00(2)
C32 0.119(19) 0.13(2) 0.117(18) -0.036(16) 0.012(15) 0.045(16)
C33 0.140(19) 0.070(12) 0.101(14) -0.049(11) -0.018(13) 0.000(11)
C34 0.14(2) 0.082(13) 0.16(2) -0.042(14) -0.078(18) 0.048(14)
C35 0.099(18) 0.30(5) 0.12(2) 0.07(3) 0.009(16) 0.09(3)
C36 0.071(14) 0.11(2) 0.31(5) 0.02(3) -0.02(2) 0.001(14)
C37 0.08(2) 1.2(2) 0.10(2) 0.15(7) -0.034(19) -0.23(6)
C38 0.13(2) 0.081(14) 0.15(3) 0.042(15) 0.024(18) 0.025(13)
C39 0.097(14) 0.21(3) 0.068(12) -0.029(15) 0.037(11) -0.097(19)
C40 0.092(17) 0.11(2) 0.66(11) 0.17(4) -0.07(4) 0.005(15)
C41 0.18(3) 0.20(4) 0.15(3) -0.08(3) 0.04(3) -0.10(3)
C42 0.20(4) 0.14(3) 0.35(6) 0.02(3) -0.20(4) -0.01(3)
C43 0.15(2) 0.083(14) 0.125(19) 0.019(14) -0.007(17) -0.033(14)

loop_
_atom_type_symbol
_atom_type_description
_atom_type_scat_dispersion_real
_atom_type_scat_dispersion_imag
_atom_type_scat_source
C C 0.0033 0.0016 'International Tables Vol C Tables 4.2.6.8 and 6.1.1.4'
H H 0.0000 0.0000 'International Tables Vol C Tables 4.2.6.8 and 6.1.1.4'
N N 0.0061 0.0033 'International Tables Vol C Tables 4.2.6.8 and 6.1.1.4'
O O 0.0106 0.0060 'International Tables Vol C Tables 4.2.6.8 and 6.1.1.4'
Rh Rh -1.1178 0.9187 'International Tables Vol C Tables 4.2.6.8 and 6.1.1.4'

loop_
_geom_angle_atom_site_label_1
_geom_angle_atom_site_label_2
_geom_angle_atom_site_label_3
_geom_angle
_geom_angle_site_symmetry_1
_geom_angle_site_symmetry_3
O2 Rh1 O1 79.7(4) . .
O2 Rh1 N1 83.5(5) . 9_456
O1 Rh1 N1 87.8(4) . 9_456
O2 Rh1 C26 164.5(6) . .
O1 Rh1 C26 107.3(6) . .
N1 Rh1 C26 110.2(7) 9_456 .
O2 Rh1 C28 97.7(7) . .
O1 Rh1 C28 121.7(6) . .
N1 Rh1 C28 150.3(6) 9_456 .
C26 Rh1 C28 66.8(8) . .
O2 Rh1 C30 136.4(6) . .
O1 Rh1 C30 143.8(6) . .
N1 Rh1 C30 92.8(5) 9_456 .
C26 Rh1 C30 39.2(7) . .
C28 Rh1 C30 65.8(7) . .
O2 Rh1 C29 103.0(7) . .
O1 Rh1 C29 162.7(5) . .
N1 Rh1 C29 109.4(5) 9_456 .
C26 Rh1 C29 66.2(8) . .
C28 Rh1 C29 41.2(6) . .
C30 Rh1 C29 37.8(7) . .
O2 Rh1 C27 129.8(6) . .
O1 Rh1 C27 96.7(6) . .
N1 Rh1 C27 146.6(6) 9_456 .
C26 Rh1 C27 37.0(7) . .
C28 Rh1 C27 42.4(8) . .
C30 Rh1 C27 64.5(6) . .
C29 Rh1 C27 68.3(8) . .
O4 Rh2 N4 83.5(6) . 9_456
O4 Rh2 O3 83.2(6) . .
N4 Rh2 O3 86.8(7) 9_456 .
O4 Rh2 C38 95.0(5) . .
N4 Rh2 C38 151.8(8) 9_456 .
O3 Rh2 C38 121.0(6) . .
O4 Rh2 C37 100.4(7) . .
N4 Rh2 C37 113.7(8) 9_456 .
O3 Rh2 C37 159.4(6) . .
C38 Rh2 C37 38.8(3) . .
O4 Rh2 C39 124.2(6) . .
N4 Rh2 C39 152.2(7) 9_456 .
O3 Rh2 C39 97.0(6) . .
C38 Rh2 C39 38.4(3) . .
C37 Rh2 C39 64.1(3) . .
O4 Rh2 C36 134.7(8) . .
N4 Rh2 C36 97.5(6) 9_456 .
O3 Rh2 C36 142.1(9) . .
C38 Rh2 C36 63.9(3) . .
C37 Rh2 C36 38.0(3) . .
C39 Rh2 C36 63.1(3) . .
O4 Rh2 C35 158.5(5) . .
N4 Rh2 C35 115.1(7) 9_456 .
O3 Rh2 C35 107.3(7) . .
C38 Rh2 C35 63.6(3) . .
C37 Rh2 C35 63.3(3) . .
C39 Rh2 C35 37.5(3) . .
C36 Rh2 C35 37.3(3) . .
C1 O1 Rh1 111.5(9) . .
C2 O2 Rh1 112.2(8) . .
C21 O3 Rh2 113.5(14) . .
C22 O4 Rh2 106.7(10) . .
C5 N1 C1 119.9(13) . .
C5 N1 Rh1 118.5(10) . 5_465
C1 N1 Rh1 121.2(9) . 5_465
C6 N2 C7 110.5(13) . .
C6 N2 C11 115.2(13) . .
C7 N2 C11 108.0(12) . .
C18 N3 C20 117.4(15) . .
C18 N3 C17 109.1(17) . .
C20 N3 C17 107.9(16) . .
C21 N4 C25 114.4(18) . .
C21 N4 Rh2 127.0(15) . 5_465
C25 N4 Rh2 117.0(15) . 5_465
O1 C1 N1 122.7(13) . .
O1 C1 C2 115.8(14) . .
N1 C1 C2 121.2(14) . .
O2 C2 C1 116.6(13) . .
O2 C2 C3 125.4(12) . .
C1 C2 C3 117.7(13) . .
C4 C3 C2 117.2(13) . .
C4 C3 C6 122.2(14) . .
C2 C3 C6 120.5(13) . .
C3 C4 C5 120.1(14) . .
C3 C4 H4 120.0 . .
C5 C4 H4 120.0 . .
N1 C5 C4 123.7(15) . .
N1 C5 H5 118.1 . .
C4 C5 H5 118.2 . .
N2 C6 C3 115.1(13) . .
N2 C6 H6A 108.5 . .
C3 C6 H6A 108.5 . .
N2 C6 H6B 108.5 . .
C3 C6 H6B 108.5 . .
H6A C6 H6B 107.5 . .
N2 C7 C8 112.0(13) . .
N2 C7 H7A 109.2 . .
C8 C7 H7A 109.2 . .
N2 C7 H7B 109.2 . .
C8 C7 H7B 109.2 . .
H7A C7 H7B 107.9 . .
C9 C8 C7 110.6(14) . .
C9 C8 H8A 109.5 . .
C7 C8 H8A 109.5 . .
C9 C8 H8B 109.5 . .
C7 C8 H8B 109.5 . .
H8A C8 H8B 108.1 . .
C10 C9 C8 110.1(14) . .
C10 C9 C12 111.6(13) . .
C8 C9 C12 110.3(13) . .
C10 C9 H9 108.3 . .
C8 C9 H9 108.3 . .
C12 C9 H9 108.3 . .
C9 C10 C11 110.1(13) . .
C9 C10 H10A 109.6 . .
C11 C10 H10A 109.6 . .
C9 C10 H10B 109.6 . .
C11 C10 H10B 109.6 . .
H10A C10 H10B 108.2 . .
N2 C11 C10 112.4(14) . .
N2 C11 H11A 109.1 . .
C10 C11 H11A 109.1 . .
N2 C11 H11B 109.1 . .
C10 C11 H11B 109.1 . .
H11A C11 H11B 107.9 . .
C13 C12 C9 118.8(14) . .
C13 C12 H12A 107.6 . .
C9 C12 H12A 107.6 . .
C13 C12 H12B 107.6 . .
C9 C12 H12B 107.6 . .
H12A C12 H12B 107.1 . .
C12 C13 C14 112.1(15) . .
C12 C13 H13A 109.2 . .
C14 C13 H13A 109.2 . .
C12 C13 H13B 109.2 . .
C14 C13 H13B 109.2 . .
H13A C13 H13B 107.9 . .
C13 C14 C15 117.1(15) . .
C13 C14 H14A 108.0 . .
C15 C14 H14A 108.0 . .
C13 C14 H14B 108.0 . .
C15 C14 H14B 108.0 . .
H14A C14 H14B 107.3 . .
C19 C15 C16 104.4(15) . .
C19 C15 C14 110.0(16) . .
C16 C15 C14 113.0(14) . .
C19 C15 H15 109.8 . .
C16 C15 H15 109.8 . .
C14 C15 H15 109.8 . .
C17 C16 C15 114.9(18) . .
C17 C16 H16A 108.5 . .
C15 C16 H16A 108.5 . .
C17 C16 H16B 108.5 . .
C15 C16 H16B 108.5 . .
H16A C16 H16B 107.5 . .
C16 C17 N3 109.5(15) . .
C16 C17 H17A 109.8 . .
N3 C17 H17A 109.8 . .
C16 C17 H17B 109.8 . .
N3 C17 H17B 109.8 . .
H17A C17 H17B 108.2 . .
N3 C18 C19 111.0(14) . .
N3 C18 H18A 109.4 . .
C19 C18 H18A 109.4 . .
N3 C18 H18B 109.4 . .
C19 C18 H18B 109.4 . .
H18A C18 H18B 108.0 . .
C18 C19 C15 112.2(17) . .
C18 C19 H19A 109.2 . .
C15 C19 H19A 109.2 . .
C18 C19 H19B 109.2 . .
C15 C19 H19B 109.2 . .
H19A C19 H19B 107.9 . .
N3 C20 C23 114(2) . .
N3 C20 H20A 108.7 . .
C23 C20 H20A 108.7 . .
N3 C20 H20B 108.7 . .
C23 C20 H20B 108.7 . .
H20A C20 H20B 107.6 . .
N4 C21 O3 118(2) . .
N4 C21 C22 130.2(19) . .
O3 C21 C22 111(2) . .
C23 C22 O4 125.5(17) . .
C23 C22 C21 111(2) . .
O4 C22 C21 122.1(18) . .
C24 C23 C22 118(2) . .
C24 C23 C20 123(2) . .
C22 C23 C20 118.3(19) . .
C25 C24 C23 124(2) . .
C25 C24 H24 118.2 . .
C23 C24 H24 118.2 . .
C24 C25 N4 120(2) . .
C24 C25 H25 119.9 . .
N4 C25 H25 119.9 . .
C27 C26 C30 111(2) . .
C27 C26 Rh1 73.6(14) . .
C30 C26 Rh1 70.8(12) . .
C27 C26 H26 124.6 . .
C30 C26 H26 124.7 . .
Rh1 C26 H26 122.5 . .
C26 C27 C31 134(3) . .
C26 C27 C28 107(2) . .
C31 C27 C28 119(2) . .
C26 C27 Rh1 69.4(12) . .
C31 C27 Rh1 127.5(14) . .
C28 C27 Rh1 67.6(11) . .
C32 C28 C29 127(2) . .
C32 C28 C27 129(2) . .
C29 C28 C27 104.4(16) . .
C32 C28 Rh1 127.7(15) . .
C29 C28 Rh1 69.4(9) . .
C27 C28 Rh1 70.0(10) . .
C30 C29 C33 125.8(17) . .
C30 C29 C28 106.8(17) . .
C33 C29 C28 127(2) . .
C30 C29 Rh1 70.9(11) . .
C33 C29 Rh1 124.4(12) . .
C28 C29 Rh1 69.5(10) . .
C29 C30 C26 111.5(18) . .
C29 C30 C34 120.0(19) . .
C26 C30 C34 128(2) . .
C29 C30 Rh1 71.3(10) . .
C26 C30 Rh1 69.9(12) . .
C34 C30 Rh1 124.0(12) . .
C27 C31 H31A 109.5 . .
C27 C31 H31B 109.5 . .
H31A C31 H31B 109.5 . .
C27 C31 H31C 109.5 . .
H31A C31 H31C 109.5 . .
H31B C31 H31C 109.5 . .
C28 C32 H32A 109.5 . .
C28 C32 H32B 109.5 . .
H32A C32 H32B 109.5 . .
C28 C32 H32C 109.5 . .
H32A C32 H32C 109.5 . .
H32B C32 H32C 109.5 . .
C29 C33 H33A 109.5 . .
C29 C33 H33B 109.5 . .
H33A C33 H33B 109.5 . .
C29 C33 H33C 109.5 . .
H33A C33 H33C 109.5 . .
H33B C33 H33C 109.5 . .
C30 C34 H34A 109.5 . .
C30 C34 H34B 109.5 . .
H34A C34 H34B 109.5 . .
C30 C34 H34C 109.5 . .
H34A C34 H34C 109.5 . .
H34B C34 H34C 109.5 . .
C39 C35 C36 108.0 . .
C39 C35 Rh2 69.5(7) . .
C36 C35 Rh2 70.5(7) . .
C39 C35 H35 126.0 . .
C36 C35 H35 126.0 . .
Rh2 C35 H35 125.7 . .
C37 C36 C35 108.0 . .
C37 C36 C40 130(3) . .
C35 C36 C40 121(3) . .
C37 C36 Rh2 68.7(8) . .
C35 C36 Rh2 72.2(7) . .
C40 C36 Rh2 115.8(14) . .
C41 C37 C36 126(2) . .
C41 C37 C38 126(2) . .
C36 C37 C38 108.0 . .
C41 C37 Rh2 120(2) . .
C36 C37 Rh2 73.3(8) . .
C38 C37 Rh2 70.0(7) . .
C39 C38 C37 108.0 . .
C39 C38 C42 128(2) . .
C37 C38 C42 123(2) . .
C39 C38 Rh2 72.8(8) . .
C37 C38 Rh2 71.2(7) . .
C42 C38 Rh2 127.6(17) . .
C38 C39 C35 108.0 . .
C38 C39 C43 123.4(17) . .
C35 C39 C43 127.8(17) . .
C38 C39 Rh2 68.8(8) . .
C35 C39 Rh2 73.0(7) . .
C43 C39 Rh2 115.9(15) . .
C36 C40 H40A 109.5 . .
C36 C40 H40B 109.5 . .
H40A C40 H40B 109.5 . .
C36 C40 H40C 109.4 . .
H40A C40 H40C 109.5 . .
H40B C40 H40C 109.5 . .
C37 C41 H41A 109.4 . .
C37 C41 H41B 109.5 . .
H41A C41 H41B 109.5 . .
C37 C41 H41C 109.5 . .
H41A C41 H41C 109.5 . .
H41B C41 H41C 109.5 . .
C38 C42 H42A 109.5 . .
C38 C42 H42B 109.4 . .
H42A C42 H42B 109.5 . .
C38 C42 H42C 109.5 . .
H42A C42 H42C 109.5 . .
H42B C42 H42C 109.5 . .
C39 C43 H43A 109.5 . .
C39 C43 H43B 109.5 . .
H43A C43 H43B 109.5 . .
C39 C43 H43C 109.5 . .
H43A C43 H43C 109.5 . .
H43B C43 H43C 109.5 . .
C44 N5 C48 119(9) . .
C44 N5 C46 93(10) . .
C48 N5 C46 128(10) . .
N5 C44 C45 102(5) . .
N5 C46 C47 117(10) . .
N5 C48 C49 106(7) . .

loop_
_geom_bond_atom_site_label_1
_geom_bond_atom_site_label_2
_geom_bond_distance
_geom_bond_site_symmetry_2
Rh1 O2 2.005(11) .
Rh1 O1 2.060(11) .
Rh1 N1 2.097(12) 9_456
Rh1 C26 2.10(2) .
Rh1 C28 2.118(19) .
Rh1 C30 2.112(19) .
Rh1 C29 2.117(16) .
Rh1 C27 2.15(2) .
Rh2 O4 1.995(14) .
Rh2 N4 2.034(18) 9_456
Rh2 O3 2.064(17) .
Rh2 C38 2.131(18) .
Rh2 C37 2.147(18) .
Rh2 C39 2.183(16) .
Rh2 C36 2.208(17) .
Rh2 C35 2.229(19) .
O1 C1 1.280(19) .
O2 C2 1.319(17) .
O3 C21 1.35(2) .
O4 C22 1.42(2) .
N1 C5 1.32(2) .
N1 C1 1.35(2) .
N1 Rh1 2.097(12) 5_465
N2 C6 1.39(2) .
N2 C7 1.44(2) .
N2 C11 1.457(19) .
N3 C18 1.43(2) .
N3 C20 1.44(3) .
N3 C17 1.47(3) .
N4 C21 1.27(3) .
N4 C25 1.36(3) .
N4 Rh2 2.034(18) 5_465
C1 C2 1.45(2) .
C2 C3 1.47(2) .
C3 C4 1.39(2) .
C3 C6 1.47(2) .
C4 C5 1.41(2) .
C4 H4 0.9500 .
C5 H5 0.9500 .
C6 H6A 0.9900 .
C6 H6B 0.9900 .
C7 C8 1.52(3) .
C7 H7A 0.9900 .
C7 H7B 0.9900 .
C8 C9 1.49(2) .
C8 H8A 0.9900 .
C8 H8B 0.9900 .
C9 C10 1.47(2) .
C9 C12 1.57(2) .
C9 H9 1.0000 .
C10 C11 1.49(3) .
C10 H10A 0.9900 .
C10 H10B 0.9900 .
C11 H11A 0.9900 .
C11 H11B 0.9900 .
C12 C13 1.47(2) .
C12 H12A 0.9900 .
C12 H12B 0.9900 .
C13 C14 1.50(3) .
C13 H13A 0.9900 .
C13 H13B 0.9900 .
C14 C15 1.57(2) .
C14 H14A 0.9900 .
C14 H14B 0.9900 .
C15 C19 1.50(3) .
C15 C16 1.53(2) .
C15 H15 1.0000 .
C16 C17 1.42(3) .
C16 H16A 0.9900 .
C16 H16B 0.9900 .
C17 H17A 0.9900 .
C17 H17B 0.9900 .
C18 C19 1.47(3) .
C18 H18A 0.9900 .
C18 H18B 0.9900 .
C19 H19A 0.9900 .
C19 H19B 0.9900 .
C20 C23 1.55(3) .
C20 H20A 0.9900 .
C20 H20B 0.9900 .
C21 C22 1.45(3) .
C22 C23 1.38(3) .
C23 C24 1.35(3) .
C24 C25 1.36(3) .
C24 H24 0.9500 .
C25 H25 0.9500 .
C26 C27 1.35(3) .
C26 C30 1.41(3) .
C26 H26 0.9500 .
C27 C31 1.38(3) .
C27 C28 1.54(3) .
C28 C32 1.38(3) .
C28 C29 1.49(2) .
C29 C30 1.37(3) .
C29 C33 1.48(3) .
C30 C34 1.46(3) .
C31 H31A 0.9800 .
C31 H31B 0.9800 .
C31 H31C 0.9800 .
C32 H32A 0.9800 .
C32 H32B 0.9800 .
C32 H32C 0.9800 .
C33 H33A 0.9800 .
C33 H33B 0.9800 .
C33 H33C 0.9800 .
C34 H34A 0.9800 .
C34 H34B 0.9800 .
C34 H34C 0.9800 .
C35 C39 1.4200 .
C35 C36 1.4200 .
C35 H35 0.9500 .
C36 C37 1.4200 .
C36 C40 1.70(3) .
C37 C41 1.38(3) .
C37 C38 1.4200 .
C38 C39 1.4200 .
C38 C42 1.469(19) .
C39 C43 1.48(3) .
C40 H40A 0.9800 .
C40 H40B 0.9800 .
C40 H40C 0.9800 .
C41 H41A 0.9800 .
C41 H41B 0.9800 .
C41 H41C 0.9800 .
C42 H42A 0.9800 .
C42 H42B 0.9800 .
C42 H42C 0.9800 .
C43 H43A 0.9800 .
C43 H43B 0.9800 .
C43 H43C 0.9800 .
N5 C44 1.47(2) .
N5 C48 1.47(2) .
N5 C46 1.47(2) .
C44 C45 1.549(19) .
C46 C47 1.53(2) .
C48 C49 1.55(2) .

loop_
_geom_torsion_atom_site_label_1
_geom_torsion_atom_site_label_2
_geom_torsion_atom_site_label_3
_geom_torsion_atom_site_label_4
_geom_torsion
_geom_torsion_site_symmetry_1
O2 Rh1 O1 C1 -18.8(10) .
N1 Rh1 O1 C1 65.1(10) 9_456
C26 Rh1 O1 C1 175.5(11) .
C28 Rh1 O1 C1 -111.5(12) .
C30 Rh1 O1 C1 156.9(11) .
C29 Rh1 O1 C1 -119(2) .
C27 Rh1 O1 C1 -148.1(11) .
O1 Rh1 O2 C2 15.2(10) .
N1 Rh1 O2 C2 -73.8(10) 9_456
C26 Rh1 O2 C2 133(3) .
C28 Rh1 O2 C2 136.2(11) .
C30 Rh1 O2 C2 -161.1(10) .
C29 Rh1 O2 C2 177.7(10) .
C27 Rh1 O2 C2 105.3(12) .
O4 Rh2 O3 C21 14.0(12) .
N4 Rh2 O3 C21 -69.9(13) 9_456
C38 Rh2 O3 C21 105.7(12) .
C37 Rh2 O3 C21 115(2) .
C39 Rh2 O3 C21 137.8(12) .
C36 Rh2 O3 C21 -168.0(11) .
C35 Rh2 O3 C21 174.8(12) .
N4 Rh2 O4 C22 72.2(12) 9_456
O3 Rh2 O4 C22 -15.4(11) .
C38 Rh2 O4 C22 -136.1(11) .
C37 Rh2 O4 C22 -174.8(11) .
C39 Rh2 O4 C22 -109.2(11) .
C36 Rh2 O4 C22 166.3(11) .
C35 Rh2 O4 C22 -136(2) .
Rh1 O1 C1 N1 -168.0(11) .
Rh1 O1 C1 C2 18.8(15) .
C5 N1 C1 O1 -177.6(14) .
Rh1 N1 C1 O1 -5.1(19) 5_465
C5 N1 C1 C2 -5(2) .
Rh1 N1 C1 C2 167.7(11) 5_465
Rh1 O2 C2 C1 -10.1(16) .
Rh1 O2 C2 C3 163.7(12) .
O1 C1 C2 O2 -6(2) .
N1 C1 C2 O2 -179.6(13) .
O1 C1 C2 C3 179.4(13) .
N1 C1 C2 C3 6(2) .
O2 C2 C3 C4 -176.4(14) .
C1 C2 C3 C4 -3(2) .
O2 C2 C3 C6 0(2) .
C1 C2 C3 C6 173.5(14) .
C2 C3 C4 C5 -2(2) .
C6 C3 C4 C5 -177.9(15) .
C1 N1 C5 C4 0(2) .
Rh1 N1 C5 C4 -172.7(12) 5_465
C3 C4 C5 N1 3(2) .
C7 N2 C6 C3 78.2(18) .
C11 N2 C6 C3 -159.0(14) .
C4 C3 C6 N2 45(2) .
C2 C3 C6 N2 -131.4(16) .
C6 N2 C7 C8 -175.3(13) .
C11 N2 C7 C8 57.8(17) .
N2 C7 C8 C9 -56.5(17) .
C7 C8 C9 C10 54.0(18) .
C7 C8 C9 C12 177.6(13) .
C8 C9 C10 C11 -55.5(18) .
C12 C9 C10 C11 -178.3(12) .
C6 N2 C11 C10 175.9(14) .
C7 N2 C11 C10 -60.0(17) .
C9 C10 C11 N2 59.8(17) .
C10 C9 C12 C13 -58(2) .
C8 C9 C12 C13 179.5(15) .
C9 C12 C13 C14 176.8(16) .
C12 C13 C14 C15 -177.0(16) .
C13 C14 C15 C19 61(2) .
C13 C14 C15 C16 176.7(19) .
C19 C15 C16 C17 -55(2) .
C14 C15 C16 C17 -174.5(18) .
C15 C16 C17 N3 59(3) .
C18 N3 C17 C16 -60(2) .
C20 N3 C17 C16 171.9(19) .
C20 N3 C18 C19 -176.1(19) .
C17 N3 C18 C19 61(2) .
N3 C18 C19 C15 -61(2) .
C16 C15 C19 C18 54(2) .
C14 C15 C19 C18 175.2(15) .
C18 N3 C20 C23 164.8(19) .
C17 N3 C20 C23 -72(2) .
C25 N4 C21 O3 178.8(16) .
Rh2 N4 C21 O3 14(2) 5_465
C25 N4 C21 C22 -11(3) .
Rh2 N4 C21 C22 -175.4(14) 5_465
Rh2 O3 C21 N4 164.4(12) .
Rh2 O3 C21 C22 -8.0(17) .
Rh2 O4 C22 C23 -175.7(17) .
Rh2 O4 C22 C21 17(2) .
N4 C21 C22 C23 14(3) .
O3 C21 C22 C23 -175.2(16) .
N4 C21 C22 O4 -177.5(18) .
O3 C21 C22 O4 -6(2) .
O4 C22 C23 C24 179(2) .
C21 C22 C23 C24 -13(3) .
O4 C22 C23 C20 8(3) .
C21 C22 C23 C20 176.0(19) .
N3 C20 C23 C24 -50(3) .
N3 C20 C23 C22 121(2) .
C22 C23 C24 C25 12(4) .
C20 C23 C24 C25 -177(2) .
C23 C24 C25 N4 -9(4) .
C21 N4 C25 C24 7(3) .
Rh2 N4 C25 C24 173.5(18) 5_465
O2 Rh1 C26 C27 -37(3) .
O1 Rh1 C26 C27 77.8(14) .
N1 Rh1 C26 C27 172.0(12) 9_456
C28 Rh1 C26 C27 -39.9(13) .
C30 Rh1 C26 C27 -119.5(18) .
C29 Rh1 C26 C27 -85.0(14) .
O2 Rh1 C26 C30 82(3) .
O1 Rh1 C26 C30 -162.6(10) .
N1 Rh1 C26 C30 -68.5(12) 9_456
C28 Rh1 C26 C30 79.6(12) .
C29 Rh1 C26 C30 34.5(10) .
C27 Rh1 C26 C30 119.5(18) .
C30 C26 C27 C31 176(2) .
Rh1 C26 C27 C31 -123(2) .
C30 C26 C27 C28 -3.8(19) .
Rh1 C26 C27 C28 57.6(12) .
C30 C26 C27 Rh1 -61.5(13) .
O2 Rh1 C27 C26 167.9(11) .
O1 Rh1 C27 C26 -110.0(13) .
N1 Rh1 C27 C26 -14(2) 9_456
C28 Rh1 C27 C26 118.9(17) .
C30 Rh1 C27 C26 37.6(13) .
C29 Rh1 C27 C26 78.8(14) .
O2 Rh1 C27 C31 -62(3) .
O1 Rh1 C27 C31 20(3) .
N1 Rh1 C27 C31 117(2) 9_456
C26 Rh1 C27 C31 130(3) .
C28 Rh1 C27 C31 -111(3) .
C30 Rh1 C27 C31 168(3) .
C29 Rh1 C27 C31 -151(3) .
O2 Rh1 C27 C28 49.0(12) .
O1 Rh1 C27 C28 131.1(9) .
N1 Rh1 C27 C28 -132.7(11) 9_456
C26 Rh1 C27 C28 -118.9(17) .
C30 Rh1 C27 C28 -81.3(11) .
C29 Rh1 C27 C28 -40.0(10) .
C26 C27 C28 C32 178(2) .
C31 C27 C28 C32 -1(3) .
Rh1 C27 C28 C32 -123(2) .
C26 C27 C28 C29 2.5(18) .
C31 C27 C28 C29 -177.1(17) .
Rh1 C27 C28 C29 61.3(11) .
C26 C27 C28 Rh1 -58.7(12) .
C31 C27 C28 Rh1 121.6(17) .
O2 Rh1 C28 C32 -20(2) .
O1 Rh1 C28 C32 62(3) .
N1 Rh1 C28 C32 -111(2) 9_456
C26 Rh1 C28 C32 159(2) .
C30 Rh1 C28 C32 -158(3) .
C29 Rh1 C28 C32 -121(3) .
C27 Rh1 C28 C32 124(3) .
O2 Rh1 C28 C29 101.0(12) .
O1 Rh1 C28 C29 -176.4(10) .
N1 Rh1 C28 C29 11(2) 9_456
C26 Rh1 C28 C29 -79.8(13) .
C30 Rh1 C28 C29 -36.8(11) .
C27 Rh1 C28 C29 -114.8(15) .
O2 Rh1 C28 C27 -144.2(9) .
O1 Rh1 C28 C27 -61.6(11) .
N1 Rh1 C28 C27 125.4(14) 9_456
C26 Rh1 C28 C27 35.0(10) .
C30 Rh1 C28 C27 78.0(10) .
C29 Rh1 C28 C27 114.8(15) .
C32 C28 C29 C30 -176(2) .
C27 C28 C29 C30 -0.3(18) .
Rh1 C28 C29 C30 61.4(12) .
C32 C28 C29 C33 4(3) .
C27 C28 C29 C33 -180.0(16) .
Rh1 C28 C29 C33 -118.2(18) .
C32 C28 C29 Rh1 122(2) .
C27 C28 C29 Rh1 -61.7(11) .
O2 Rh1 C29 C30 156.0(9) .
O1 Rh1 C29 C30 -107(2) .
N1 Rh1 C29 C30 68.4(10) 9_456
C26 Rh1 C29 C30 -35.7(10) .
C28 Rh1 C29 C30 -117.2(16) .
C27 Rh1 C29 C30 -76.0(11) .
O2 Rh1 C29 C33 35.1(18) .
O1 Rh1 C29 C33 132(2) .
N1 Rh1 C29 C33 -52.5(19) 9_456
C26 Rh1 C29 C33 -156.6(19) .
C28 Rh1 C29 C33 122(2) .
C30 Rh1 C29 C33 -121(2) .
C27 Rh1 C29 C33 163(2) .
O2 Rh1 C29 C28 -86.8(12) .
O1 Rh1 C29 C28 10(3) .
N1 Rh1 C29 C28 -174.5(11) 9_456
C26 Rh1 C29 C28 81.4(13) .
C30 Rh1 C29 C28 117.2(16) .
C27 Rh1 C29 C28 41.2(11) .
C33 C29 C30 C26 177.7(16) .
C28 C29 C30 C26 -2.0(19) .
Rh1 C29 C30 C26 58.5(13) .
C33 C29 C30 C34 0(3) .
C28 C29 C30 C34 -179.6(16) .
Rh1 C29 C30 C34 -119.1(15) .
C33 C29 C30 Rh1 119.2(17) .
C28 C29 C30 Rh1 -60.5(11) .
C27 C26 C30 C29 4(2) .
Rh1 C26 C30 C29 -59.3(12) .
C27 C26 C30 C34 -178.8(17) .
Rh1 C26 C30 C34 118.0(19) .
C27 C26 C30 Rh1 63.2(14) .
O2 Rh1 C30 C29 -35.0(13) .
O1 Rh1 C30 C29 151.2(9) .
N1 Rh1 C30 C29 -118.6(10) 9_456
C26 Rh1 C30 C29 122.4(15) .
C28 Rh1 C30 C29 40.0(11) .
C27 Rh1 C30 C29 86.9(12) .
O2 Rh1 C30 C26 -157.4(10) .
O1 Rh1 C30 C26 28.8(15) .
N1 Rh1 C30 C26 119.0(11) 9_456
C28 Rh1 C30 C26 -82.4(13) .
C29 Rh1 C30 C26 -122.4(15) .
C27 Rh1 C30 C26 -35.5(12) .
O2 Rh1 C30 C34 79(2) .
O1 Rh1 C30 C34 -95(2) .
N1 Rh1 C30 C34 -5(2) 9_456
C26 Rh1 C30 C34 -124(2) .
C28 Rh1 C30 C34 154(2) .
C29 Rh1 C30 C34 114(2) .
C27 Rh1 C30 C34 -159(2) .
O4 Rh2 C35 C39 38(2) .
N4 Rh2 C35 C39 -173.4(9) 9_456
O3 Rh2 C35 C39 -78.7(8) .
C38 Rh2 C35 C39 37.9(3) .
C37 Rh2 C35 C39 81.5(5) .
C36 Rh2 C35 C39 118.9(4) .
O4 Rh2 C35 C36 -81(3) .
N4 Rh2 C35 C36 67.7(9) 9_456
O3 Rh2 C35 C36 162.5(8) .
C38 Rh2 C35 C36 -80.9(5) .
C37 Rh2 C35 C36 -37.4(3) .
C39 Rh2 C35 C36 -118.9(4) .
C39 C35 C36 C37 0.0 .
Rh2 C35 C36 C37 59.6(7) .
C39 C35 C36 C40 -169(2) .
Rh2 C35 C36 C40 -109.9(18) .
C39 C35 C36 Rh2 -59.6(7) .
O4 Rh2 C36 C37 31.1(11) .
N4 Rh2 C36 C37 119.4(10) 9_456
O3 Rh2 C36 C37 -146.2(11) .
C38 Rh2 C36 C37 -38.4(3) .
C39 Rh2 C36 C37 -81.6(5) .
C35 Rh2 C36 C37 -118.3(3) .
O4 Rh2 C36 C35 149.4(10) .
N4 Rh2 C36 C35 -122.3(9) 9_456
O3 Rh2 C36 C35 -27.9(11) .
C38 Rh2 C36 C35 79.9(4) .
C37 Rh2 C36 C35 118.3(3) .
C39 Rh2 C36 C35 36.7(3) .
O4 Rh2 C36 C40 -94(3) .
N4 Rh2 C36 C40 -6(3) 9_456
O3 Rh2 C36 C40 89(3) .
C38 Rh2 C36 C40 -163(3) .
C37 Rh2 C36 C40 -125(3) .
C39 Rh2 C36 C40 153(3) .
C35 Rh2 C36 C40 117(3) .
C35 C36 C37 C41 -178(3) .
C40 C36 C37 C41 -9(3) .
Rh2 C36 C37 C41 -116(3) .
C35 C36 C37 C38 0.0 .
C40 C36 C37 C38 168(2) .
Rh2 C36 C37 C38 61.8(6) .
C35 C36 C37 Rh2 -61.8(6) .
C40 C36 C37 Rh2 106(2) .
O4 Rh2 C37 C41 -36(3) .
N4 Rh2 C37 C41 51(3) 9_456
O3 Rh2 C37 C41 -134(3) .
C38 Rh2 C37 C41 -121(3) .
C39 Rh2 C37 C41 -159(3) .
C36 Rh2 C37 C41 122(3) .
C35 Rh2 C37 C41 159(3) .
O4 Rh2 C37 C36 -158.1(9) .
N4 Rh2 C37 C36 -70.7(9) 9_456
O3 Rh2 C37 C36 104(3) .
C38 Rh2 C37 C36 116.9(4) .
C39 Rh2 C37 C36 78.7(5) .
C35 Rh2 C37 C36 36.7(3) .
O4 Rh2 C37 C38 85.0(8) .
N4 Rh2 C37 C38 172.4(9) 9_456
O3 Rh2 C37 C38 -13(3) .
C39 Rh2 C37 C38 -38.2(3) .
C36 Rh2 C37 C38 -116.9(4) .
C35 Rh2 C37 C38 -80.2(4) .
C41 C37 C38 C39 178(3) .
C36 C37 C38 C39 0.0 .
Rh2 C37 C38 C39 63.9(8) .
C41 C37 C38 C42 -10(3) .
C36 C37 C38 C42 173(2) .
Rh2 C37 C38 C42 -123(2) .
C41 C37 C38 Rh2 114(3) .
C36 C37 C38 Rh2 -63.9(8) .
O4 Rh2 C38 C39 143.1(8) .
N4 Rh2 C38 C39 -131.4(15) 9_456
O3 Rh2 C38 C39 58.1(9) .
C37 Rh2 C38 C39 -116.6(4) .
C36 Rh2 C38 C39 -78.9(4) .
C35 Rh2 C38 C39 -37.0(3) .
O4 Rh2 C38 C37 -100.4(9) .
N4 Rh2 C38 C37 -14.8(16) 9_456
O3 Rh2 C38 C37 174.6(10) .
C39 Rh2 C38 C37 116.6(4) .
C36 Rh2 C38 C37 37.7(3) .
C35 Rh2 C38 C37 79.5(4) .
O4 Rh2 C38 C42 18(2) .
N4 Rh2 C38 C42 103(3) 9_456
O3 Rh2 C38 C42 -67(2) .
C37 Rh2 C38 C42 118(3) .
C39 Rh2 C38 C42 -125(3) .
C36 Rh2 C38 C42 156(3) .
C35 Rh2 C38 C42 -162(3) .
C37 C38 C39 C35 0.0 .
C42 C38 C39 C35 -172(3) .
Rh2 C38 C39 C35 62.9(7) .
C37 C38 C39 C43 -171(2) .
C42 C38 C39 C43 17(3) .
Rh2 C38 C39 C43 -107.8(18) .
C37 C38 C39 Rh2 -62.9(7) .
C42 C38 C39 Rh2 125(2) .
C36 C35 C39 C38 0.0 .
Rh2 C35 C39 C38 -60.2(7) .
C36 C35 C39 C43 170(2) .
Rh2 C35 C39 C43 110(2) .
C36 C35 C39 Rh2 60.2(7) .
O4 Rh2 C39 C38 -46.4(9) .
N4 Rh2 C39 C38 130.6(17) 9_456
O3 Rh2 C39 C38 -132.9(8) .
C37 Rh2 C39 C38 38.5(3) .
C36 Rh2 C39 C38 81.2(4) .
C35 Rh2 C39 C38 117.7(3) .
O4 Rh2 C39 C35 -164.1(10) .
N4 Rh2 C39 C35 12.9(16) 9_456
O3 Rh2 C39 C35 109.4(9) .
C38 Rh2 C39 C35 -117.7(3) .
C37 Rh2 C39 C35 -79.2(4) .
C36 Rh2 C39 C35 -36.5(3) .
O4 Rh2 C39 C43 71.6(16) .
N4 Rh2 C39 C43 -111(2) 9_456
O3 Rh2 C39 C43 -14.9(16) .
C38 Rh2 C39 C43 118.0(19) .
C37 Rh2 C39 C43 156.5(19) .
C36 Rh2 C39 C43 -160.9(19) .
C35 Rh2 C39 C43 -124.3(19) .
C48 N5 C44 C45 86(8) .
C46 N5 C44 C45 -51(8) .
C44 N5 C46 C47 -106(15) .
C48 N5 C46 C47 123(14) .
C44 N5 C48 C49 67(11) .
C46 N5 C48 C49 -172(9) .
